data_4110087
loop_
_publ_author_name
'Michael Nippe'
'John F. Berry'

_publ_contact_author_address
;
Department of Chemistry
University of Wisconsin-Madison
1101 University Ave
Madison, WI  53706
USA
;
_publ_contact_author_email berry@chem.wisc.edu
_publ_contact_author_fax 608-262-6143
_publ_contact_author_name
;
Berry, John F. 
;
_publ_contact_author_phone 608-262-7534
_publ_section_title
;
 Introducing a Metal-Metal Multiply Bonded Group as an "Axial Ligand" to
 Iron: Synthetic Design of a Linear Cr-Cr...Fe Framework
;
_journal_name_full 'Journal of the American Chemical Society'
_journal_page_first 12684
_journal_page_last 12685
_journal_paper_doi 10.1021/ja076337j
_journal_volume 129
_journal_year 2007
_chemical_formula_moiety CrCrFe(C10H8N3)4Cl2.0.965(C2H5)2O.0.035CH2Cl2
_chemical_formula_sum 'C43.9 H41.72 Cl2.07 Cr2 Fe N12 O0.96'
_chemical_formula_weight 986.02
_chemical_name_common CrCrFe(dpa)4Cl2.0.965Et2O.0.035CH2Cl2
_chemical_name_systematic
; 
 ? 
;
_space_group_IT_number 14
_symmetry_cell_setting monoclinic
_symmetry_Int_Tables_number 14
_symmetry_space_group_name_Hall '-P 2ybc'
_symmetry_space_group_name_H-M 'P 1 21/c 1'
_atom_sites_solution_hydrogens geom
_atom_sites_solution_primary direct
_atom_sites_solution_secondary difmap
_audit_creation_method SHELXL-97
_audit_update_record
;
2007-08-26 # Formatted by publCIF
;
_cell_angle_alpha 90.00
_cell_angle_beta 98.2410(10)
_cell_angle_gamma 90.00
_cell_formula_units_Z 4
_cell_length_a 16.0078(9)
_cell_length_b 15.7414(9)
_cell_length_c 17.0067(10)
_cell_measurement_reflns_used 20555
_cell_measurement_temperature 100(2)
_cell_measurement_theta_max 29.0072
_cell_measurement_theta_min 2.2884
_cell_volume 4241.2(4)
_computing_cell_refinement 'SAINT Ver. 6.22  (Bruker-AXS, 2003)'
_computing_data_collection 'SMART Ver. 5.622 (Bruker-AXS, 2003)'
_computing_data_reduction 'SAINT Ver. 6.22'
_computing_molecular_graphics 'SHELXTL Ver. 6.10'
_computing_publication_material 'SHELXTL Ver. 6.10'
_computing_structure_refinement 'SHELXTL Ver. 6.10'
_computing_structure_solution 'SHELXTL Ver. 6.10 (Bruker-AXS, 2003)'
_diffrn_ambient_temperature 100(2)
_diffrn_measured_fraction_theta_full 0.988
_diffrn_measured_fraction_theta_max 0.988
_diffrn_measurement_device_type 'Bruker CCD-1000 area detector'
_diffrn_measurement_method '0.30\% \w scans'
_diffrn_radiation_monochromator graphite
_diffrn_radiation_source 'fine-focus sealed tube'
_diffrn_radiation_type MoK\a
_diffrn_radiation_wavelength 0.71073
_diffrn_reflns_av_R_equivalents 0.0378
_diffrn_reflns_av_sigmaI/netI 0.0265
_diffrn_reflns_limit_h_max 21
_diffrn_reflns_limit_h_min -21
_diffrn_reflns_limit_k_max 21
_diffrn_reflns_limit_k_min -21
_diffrn_reflns_limit_l_max 22
_diffrn_reflns_limit_l_min -23
_diffrn_reflns_number 59589
_diffrn_reflns_theta_full 29.03
_diffrn_reflns_theta_max 29.03
_diffrn_reflns_theta_min 1.82
_diffrn_standards_number 0
_exptl_absorpt_coefficient_mu 1.023
_exptl_absorpt_correction_T_max 0.8215
_exptl_absorpt_correction_T_min 0.6731
_exptl_absorpt_correction_type multi-scan
_exptl_absorpt_process_details 'SADABS (Bruker-AXS, 2003)'
_exptl_crystal_colour orange
_exptl_crystal_density_diffrn 1.544
_exptl_crystal_description block
_exptl_crystal_F_000 2024
_exptl_crystal_size_max 0.42
_exptl_crystal_size_mid 0.26
_exptl_crystal_size_min 0.20
_refine_diff_density_max 0.999
_refine_diff_density_min -0.289
_refine_diff_density_rms 0.076
_refine_ls_extinction_method none
_refine_ls_goodness_of_fit_ref 1.031
_refine_ls_hydrogen_treatment undef
_refine_ls_matrix_type full
_refine_ls_number_parameters 612
_refine_ls_number_reflns 11177
_refine_ls_number_restraints 15
_refine_ls_restrained_S_all 1.031
_refine_ls_R_factor_all 0.0465
_refine_ls_R_factor_gt 0.0357
_refine_ls_shift/su_max 0.005
_refine_ls_shift/su_mean 0.000
_refine_ls_structure_factor_coef Fsqd
_refine_ls_weighting_details 'calc w=1/[\s^2^(Fo^2^)+(0.0515P)^2^+2.7891P] where P=(Fo^2^+2Fc^2^)/3'
_refine_ls_weighting_scheme calc
_refine_ls_wR_factor_gt 0.0921
_refine_ls_wR_factor_ref 0.0988
_reflns_number_gt 9221
_reflns_number_total 11177
_reflns_threshold_expression >2sigma(I)
_cod_data_source_file ja076337jsi20070827_103114_2.cif
_cod_data_source_block xl1
_cod_original_sg_symbol_Hall '-P 2ybc     '
_cod_original_formula_sum 'C43.90 H41.72 Cl2.07 Cr2 Fe N12 O0.96'
_cod_database_code 4110087

loop_
_symmetry_equiv_pos_as_xyz
'x, y, z'
'-x, y+1/2, -z+1/2'
'-x, -y, -z'
'x, -y-1/2, z-1/2'

loop_
_atom_site_label
_atom_site_type_symbol
_atom_site_fract_x
_atom_site_fract_y
_atom_site_fract_z
_atom_site_U_iso_or_equiv
_atom_site_adp_type
_atom_site_occupancy
_atom_site_symmetry_multiplicity
_atom_site_calc_flag
_atom_site_refinement_flags
_atom_site_disorder_assembly
_atom_site_disorder_group
Fe1 Fe 0.1450(2) 0.0894(2) 0.33380(19) 0.0158(4) Uani 0.532(8) 1 d P A 1
Cr1 Cr 0.26138(18) 0.01449(17) 0.25584(16) 0.0122(3) Uani 0.532(8) 1 d P A 1
Cr2 Cr 0.3512(2) -0.0408(2) 0.1997(2) 0.0132(3) Uani 0.532(8) 1 d P A 1
Fe1A Fe 0.3647(3) -0.0490(3) 0.1908(3) 0.0153(4) Uani 0.468(8) 1 d P A 2
Cr1A Cr 0.2458(2) 0.02458(19) 0.26598(18) 0.0120(3) Uani 0.468(8) 1 d P A 2
Cr2A Cr 0.1572(2) 0.0799(2) 0.3228(2) 0.0130(3) Uani 0.468(8) 1 d P A 2
Cl1 Cl 0.04592(3) 0.15801(3) 0.39534(3) 0.02271(9) Uani 1 1 d . . .
Cl2 Cl 0.46590(3) -0.11329(3) 0.12467(3) 0.02077(9) Uani 1 1 d . . .
N1 N 0.24390(9) 0.07500(8) 0.43079(8) 0.0159(3) Uani 1 1 d . . .
N2 N 0.31125(8) -0.02746(8) 0.36550(8) 0.0147(3) Uani 1 1 d . . .
N3 N 0.38387(9) -0.12367(8) 0.29851(8) 0.0157(3) Uani 1 1 d . . .
N4 N 0.07636(8) 0.07705(8) 0.21531(8) 0.0158(3) Uani 1 1 d . . .
N5 N 0.19645(8) 0.06835(8) 0.15639(8) 0.0140(3) Uani 1 1 d . . .
N6 N 0.32086(9) 0.04786(8) 0.10555(8) 0.0154(3) Uani 1 1 d . . .
N7 N 0.10946(8) -0.04209(8) 0.34365(8) 0.0145(3) Uani 1 1 d . . .
N8 N 0.18137(8) -0.08626(8) 0.24277(8) 0.0140(3) Uani 1 1 d . . .
N9 N 0.25696(8) -0.12448(8) 0.14278(8) 0.0152(3) Uani 1 1 d . . .
N10 N 0.20478(8) 0.20060(8) 0.29412(8) 0.0150(3) Uani 1 1 d . . .
N11 N 0.32506(8) 0.12588(8) 0.27992(8) 0.0142(3) Uani 1 1 d . . .
N12 N 0.44032(8) 0.04601(9) 0.25878(8) 0.0157(3) Uani 1 1 d . . .
C1 C 0.31178(10) 0.02260(10) 0.43184(10) 0.0152(3) Uani 1 1 d . A .
C2 C 0.37966(11) 0.02768(11) 0.49437(11) 0.0207(3) Uani 1 1 d . . .
H2 H 0.4267 -0.0093 0.4951 0.025 Uiso 1 1 calc R A .
C3 C 0.37804(13) 0.08595(11) 0.55427(11) 0.0257(4) Uani 1 1 d . A .
H3 H 0.4246 0.0909 0.5955 0.031 Uiso 1 1 calc R . .
C4 C 0.30746(13) 0.13765(12) 0.55400(11) 0.0266(4) Uani 1 1 d . . .
H4 H 0.3040 0.1771 0.5957 0.032 Uiso 1 1 calc R A .
C5 C 0.24273(12) 0.12993(11) 0.49157(10) 0.0219(3) Uani 1 1 d . A .
H5 H 0.1946 0.1653 0.4913 0.026 Uiso 1 1 calc R . .
C6 C 0.35767(10) -0.10078(10) 0.36806(10) 0.0153(3) Uani 1 1 d . A .
C7 C 0.37562(11) -0.15436(11) 0.43550(10) 0.0197(3) Uani 1 1 d . . .
H7 H 0.3539 -0.1404 0.4830 0.024 Uiso 1 1 calc R A .
C8 C 0.42366(12) -0.22547(11) 0.43297(11) 0.0244(4) Uani 1 1 d . A .
H8 H 0.4371 -0.2601 0.4788 0.029 Uiso 1 1 calc R . .
C9 C 0.45297(12) -0.24676(11) 0.36176(12) 0.0244(4) Uani 1 1 d . . .
H9 H 0.4877 -0.2952 0.3585 0.029 Uiso 1 1 calc R A .
C10 C 0.43011(11) -0.19558(11) 0.29681(11) 0.0202(3) Uani 1 1 d . A .
H10 H 0.4477 -0.2115 0.2479 0.024 Uiso 1 1 calc R . .
C11 C 0.11017(10) 0.07604(10) 0.14620(10) 0.0149(3) Uani 1 1 d . A .
C12 C 0.05600(11) 0.07549(11) 0.07321(10) 0.0204(3) Uani 1 1 d . . .
H12 H 0.0788 0.0786 0.0247 0.024 Uiso 1 1 calc R A .
C13 C -0.03006(11) 0.07047(11) 0.07222(11) 0.0233(4) Uani 1 1 d . A .
H13 H -0.0666 0.0701 0.0230 0.028 Uiso 1 1 calc R . .
C14 C -0.06330(11) 0.06600(12) 0.14301(12) 0.0240(4) Uani 1 1 d . . .
H14 H -0.1223 0.0600 0.1434 0.029 Uiso 1 1 calc R A .
C15 C -0.00812(11) 0.07049(11) 0.21262(11) 0.0206(3) Uani 1 1 d . A .
H15 H -0.0305 0.0689 0.2614 0.025 Uiso 1 1 calc R . .
C16 C 0.24476(10) 0.08789(10) 0.09804(9) 0.0145(3) Uani 1 1 d . A .
C17 C 0.22306(11) 0.14739(11) 0.03645(10) 0.0200(3) Uani 1 1 d . . .
H17 H 0.1707 0.1767 0.0320 0.024 Uiso 1 1 calc R A .
C18 C 0.27814(12) 0.16285(11) -0.01732(11) 0.0237(4) Uani 1 1 d . A .
H18 H 0.2627 0.2010 -0.0603 0.028 Uiso 1 1 calc R . .
C19 C 0.35603(12) 0.12269(11) -0.00856(11) 0.0240(4) Uani 1 1 d . . .
H19 H 0.3951 0.1334 -0.0445 0.029 Uiso 1 1 calc R A .
C20 C 0.37511(11) 0.06691(11) 0.05372(10) 0.0200(3) Uani 1 1 d . A .
H20 H 0.4290 0.0404 0.0608 0.024 Uiso 1 1 calc R . .
C21 C 0.12687(10) -0.10641(10) 0.29544(9) 0.0141(3) Uani 1 1 d . A .
C22 C 0.09246(11) -0.18795(10) 0.30443(10) 0.0178(3) Uani 1 1 d . . .
H22 H 0.1062 -0.2336 0.2721 0.021 Uiso 1 1 calc R A .
C23 C 0.03904(11) -0.20131(11) 0.36001(10) 0.0201(3) Uani 1 1 d . A .
H23 H 0.0147 -0.2557 0.3652 0.024 Uiso 1 1 calc R . .
C24 C 0.02102(11) -0.13447(11) 0.40841(10) 0.0209(3) Uani 1 1 d . . .
H24 H -0.0161 -0.1421 0.4467 0.025 Uiso 1 1 calc R A .
C25 C 0.05837(10) -0.05712(11) 0.39921(10) 0.0183(3) Uani 1 1 d . A .
H25 H 0.0478 -0.0119 0.4335 0.022 Uiso 1 1 calc R . .
C26 C 0.18338(10) -0.13075(10) 0.17358(9) 0.0144(3) Uani 1 1 d . A .
C27 C 0.11424(11) -0.17530(10) 0.13169(10) 0.0180(3) Uani 1 1 d . . .
H27 H 0.0620 -0.1777 0.1520 0.022 Uiso 1 1 calc R A .
C28 C 0.12290(12) -0.21513(11) 0.06136(10) 0.0216(3) Uani 1 1 d D A .
H28 H 0.0770 -0.2462 0.0335 0.026 Uiso 1 1 calc R . .
C29 C 0.19907(12) -0.20980(11) 0.03094(10) 0.0224(3) Uani 1 1 d . . .
H29 H 0.2065 -0.2376 -0.0172 0.027 Uiso 1 1 calc R A .
C30 C 0.26299(11) -0.16322(11) 0.07265(10) 0.0193(3) Uani 1 1 d . A .
H30 H 0.3144 -0.1578 0.0512 0.023 Uiso 1 1 calc R . .
C31 C 0.15840(11) 0.27299(11) 0.28662(10) 0.0199(3) Uani 1 1 d . A .
H31 H 0.1007 0.2699 0.2937 0.024 Uiso 1 1 calc R . .
C32 C 0.19050(12) 0.35054(11) 0.26929(11) 0.0237(4) Uani 1 1 d . . .
H32 H 0.1561 0.4000 0.2647 0.028 Uiso 1 1 calc R A .
C33 C 0.27547(12) 0.35445(11) 0.25856(11) 0.0234(4) Uani 1 1 d . A .
H33 H 0.3001 0.4074 0.2481 0.028 Uiso 1 1 calc R . .
C34 C 0.32297(11) 0.28188(11) 0.26315(10) 0.0190(3) Uani 1 1 d . . .
H34 H 0.3803 0.2842 0.2547 0.023 Uiso 1 1 calc R A .
C35 C 0.28658(10) 0.20342(10) 0.28049(9) 0.0147(3) Uani 1 1 d . A .
C36 C 0.41107(10) 0.11654(10) 0.29244(9) 0.0143(3) Uani 1 1 d . A .
C37 C 0.46722(11) 0.17034(11) 0.34067(10) 0.0180(3) Uani 1 1 d . . .
H37 H 0.4465 0.2185 0.3655 0.022 Uiso 1 1 calc R A .
C38 C 0.55236(11) 0.15267(11) 0.35151(10) 0.0207(3) Uani 1 1 d . A .
H38 H 0.5908 0.1893 0.3829 0.025 Uiso 1 1 calc R . .
C39 C 0.58183(11) 0.08096(12) 0.31624(11) 0.0226(4) Uani 1 1 d . . .
H39 H 0.6404 0.0679 0.3229 0.027 Uiso 1 1 calc R A .
C40 C 0.52405(10) 0.02966(11) 0.27155(11) 0.0201(3) Uani 1 1 d . A .
H40 H 0.5440 -0.0199 0.2484 0.024 Uiso 1 1 calc R . .
O1 O 0.23371(8) -0.43411(8) 0.24835(8) 0.0219(3) Uani 0.97 1 d P B 1
C41 C 0.27172(13) -0.38030(12) 0.31105(12) 0.0260(4) Uani 0.97 1 d P B 1
H41A H 0.2281 -0.3446 0.3306 0.031 Uiso 0.97 1 calc PR B 1
H41B H 0.3136 -0.3424 0.2914 0.031 Uiso 0.97 1 calc PR B 1
C42 C 0.19483(12) -0.38707(13) 0.18161(14) 0.0236(4) Uani 0.97 1 d P B 1
H42A H 0.2349 -0.3444 0.1660 0.028 Uiso 0.97 1 calc PR B 1
H42B H 0.1447 -0.3568 0.1953 0.028 Uiso 0.97 1 calc PR B 1
C43 C 0.31422(13) -0.43520(13) 0.37698(12) 0.0270(4) Uani 0.97 1 d P B 1
H43A H 0.2724 -0.4728 0.3957 0.040 Uiso 0.97 1 calc PR B 1
H43B H 0.3399 -0.3992 0.4209 0.040 Uiso 0.97 1 calc PR B 1
H43C H 0.3581 -0.4694 0.3574 0.040 Uiso 0.97 1 calc PR B 1
C44 C 0.16894(14) -0.44757(18) 0.11370(14) 0.0307(5) Uani 0.97 1 d P B 1
H44A H 0.2193 -0.4745 0.0981 0.046 Uiso 0.97 1 calc PR B 1
H44B H 0.1391 -0.4162 0.0684 0.046 Uiso 0.97 1 calc PR B 1
H44C H 0.1316 -0.4913 0.1304 0.046 Uiso 0.97 1 calc PR B 1
Cl1S Cl 0.2159(12) -0.3507(19) 0.2166(14) 0.071(7) Uani 0.03 1 d PDU C 2
Cl2S Cl 0.1749(12) -0.4924(12) 0.1171(12) 0.044(4) Uani 0.03 1 d PDU C 2
C1S C 0.204(5) -0.3808(15) 0.1117(15) 0.10(3) Uiso 0.03 1 d PDU C 2
H1SA H 0.1595 -0.3474 0.0794 0.117 Uiso 0.03 1 calc PR C 2
H1SB H 0.2580 -0.3740 0.0898 0.117 Uiso 0.03 1 calc PR C 2

loop_
_atom_site_aniso_label
_atom_site_aniso_U_11
_atom_site_aniso_U_22
_atom_site_aniso_U_33
_atom_site_aniso_U_23
_atom_site_aniso_U_13
_atom_site_aniso_U_12
Fe1 0.0169(8) 0.0151(6) 0.0162(7) 0.0012(5) 0.0048(4) -0.0002(5)
Cr1 0.0137(7) 0.0110(6) 0.0120(6) 0.0008(4) 0.0028(4) -0.0018(4)
Cr2 0.0156(9) 0.0108(7) 0.0134(7) 0.0007(5) 0.0031(5) -0.0015(6)
Fe1A 0.0168(10) 0.0133(7) 0.0166(8) 0.0001(5) 0.0044(5) -0.0003(6)
Cr1A 0.0136(8) 0.0111(6) 0.0117(7) 0.0007(4) 0.0030(4) -0.0016(5)
Cr2A 0.0135(8) 0.0128(7) 0.0130(8) 0.0009(5) 0.0032(5) -0.0012(5)
Cl1 0.02179(19) 0.0239(2) 0.0247(2) 0.00199(16) 0.01097(16) 0.00431(16)
Cl2 0.02051(19) 0.01896(19) 0.0248(2) 0.00002(15) 0.00999(15) 0.00335(15)
N1 0.0190(6) 0.0134(6) 0.0162(7) -0.0003(5) 0.0055(5) -0.0009(5)
N2 0.0160(6) 0.0143(6) 0.0139(6) 0.0001(5) 0.0026(5) 0.0017(5)
N3 0.0178(6) 0.0127(6) 0.0172(7) 0.0003(5) 0.0048(5) 0.0004(5)
N4 0.0152(6) 0.0139(6) 0.0189(7) 0.0006(5) 0.0046(5) 0.0007(5)
N5 0.0153(6) 0.0137(6) 0.0135(6) 0.0008(5) 0.0036(5) 0.0006(5)
N6 0.0176(6) 0.0129(6) 0.0168(7) -0.0001(5) 0.0059(5) -0.0010(5)
N7 0.0150(6) 0.0145(6) 0.0145(6) 0.0012(5) 0.0034(5) 0.0002(5)
N8 0.0150(6) 0.0124(6) 0.0154(6) -0.0006(5) 0.0054(5) -0.0011(5)
N9 0.0169(6) 0.0133(6) 0.0164(7) 0.0001(5) 0.0056(5) 0.0003(5)
N10 0.0169(6) 0.0139(6) 0.0145(6) -0.0006(5) 0.0035(5) 0.0009(5)
N11 0.0141(6) 0.0121(6) 0.0169(7) -0.0007(5) 0.0044(5) -0.0015(5)
N12 0.0150(6) 0.0149(6) 0.0177(7) 0.0010(5) 0.0039(5) -0.0008(5)
C1 0.0177(7) 0.0136(7) 0.0151(8) 0.0016(6) 0.0050(6) -0.0018(6)
C2 0.0223(8) 0.0183(8) 0.0205(9) 0.0014(6) -0.0004(6) -0.0004(6)
C3 0.0361(10) 0.0205(8) 0.0175(9) 0.0022(7) -0.0065(7) -0.0057(7)
C4 0.0442(11) 0.0181(8) 0.0173(9) -0.0045(7) 0.0040(8) -0.0020(8)
C5 0.0305(9) 0.0165(7) 0.0204(9) -0.0015(6) 0.0095(7) 0.0008(7)
C6 0.0161(7) 0.0139(7) 0.0161(8) 0.0004(6) 0.0027(6) -0.0005(6)
C7 0.0227(8) 0.0224(8) 0.0144(8) 0.0021(6) 0.0042(6) -0.0011(7)
C8 0.0313(9) 0.0185(8) 0.0221(9) 0.0058(7) -0.0010(7) -0.0006(7)
C9 0.0257(9) 0.0149(8) 0.0324(10) 0.0010(7) 0.0036(7) 0.0050(7)
C10 0.0211(8) 0.0156(7) 0.0249(9) -0.0018(6) 0.0070(7) 0.0014(6)
C11 0.0175(7) 0.0104(6) 0.0175(8) -0.0001(6) 0.0041(6) 0.0006(5)
C12 0.0236(8) 0.0200(8) 0.0173(8) 0.0000(6) 0.0027(6) 0.0010(6)
C13 0.0220(8) 0.0212(8) 0.0242(9) -0.0028(7) -0.0050(7) 0.0028(7)
C14 0.0152(8) 0.0238(8) 0.0324(10) -0.0006(7) 0.0015(7) 0.0006(7)
C15 0.0179(8) 0.0205(8) 0.0244(9) 0.0004(7) 0.0063(6) 0.0015(6)
C16 0.0189(7) 0.0121(7) 0.0133(7) -0.0011(6) 0.0046(6) -0.0011(6)
C17 0.0252(8) 0.0154(7) 0.0203(8) 0.0031(6) 0.0061(7) 0.0029(6)
C18 0.0364(10) 0.0178(8) 0.0182(8) 0.0042(6) 0.0088(7) 0.0002(7)
C19 0.0312(9) 0.0214(8) 0.0230(9) 0.0011(7) 0.0162(7) -0.0030(7)
C20 0.0230(8) 0.0177(7) 0.0213(8) -0.0010(6) 0.0103(7) -0.0009(6)
C21 0.0139(7) 0.0146(7) 0.0140(7) 0.0014(6) 0.0025(5) 0.0006(6)
C22 0.0225(8) 0.0140(7) 0.0178(8) 0.0003(6) 0.0056(6) 0.0002(6)
C23 0.0230(8) 0.0169(7) 0.0214(8) 0.0056(6) 0.0070(7) -0.0026(6)
C24 0.0233(8) 0.0231(8) 0.0181(8) 0.0048(7) 0.0095(6) 0.0012(7)
C25 0.0200(8) 0.0210(8) 0.0151(8) 0.0015(6) 0.0063(6) 0.0021(6)
C26 0.0184(7) 0.0101(6) 0.0152(7) 0.0020(6) 0.0045(6) 0.0002(5)
C27 0.0196(8) 0.0174(7) 0.0173(8) 0.0013(6) 0.0034(6) -0.0036(6)
C28 0.0262(8) 0.0203(8) 0.0177(8) -0.0010(6) 0.0009(6) -0.0075(7)
C29 0.0310(9) 0.0217(8) 0.0151(8) -0.0033(6) 0.0054(7) -0.0023(7)
C30 0.0232(8) 0.0185(8) 0.0175(8) -0.0012(6) 0.0076(6) 0.0003(6)
C31 0.0216(8) 0.0177(8) 0.0207(8) -0.0002(6) 0.0040(6) 0.0059(6)
C32 0.0308(9) 0.0154(8) 0.0247(9) 0.0010(7) 0.0033(7) 0.0067(7)
C33 0.0353(10) 0.0144(7) 0.0211(9) 0.0020(6) 0.0060(7) -0.0033(7)
C34 0.0219(8) 0.0181(8) 0.0175(8) 0.0013(6) 0.0044(6) -0.0030(6)
C35 0.0195(7) 0.0144(7) 0.0104(7) -0.0006(6) 0.0029(6) 0.0009(6)
C36 0.0164(7) 0.0138(7) 0.0134(7) 0.0026(6) 0.0048(6) -0.0017(6)
C37 0.0218(8) 0.0171(7) 0.0155(8) 0.0010(6) 0.0035(6) -0.0039(6)
C38 0.0195(8) 0.0225(8) 0.0190(8) 0.0059(7) -0.0013(6) -0.0072(6)
C39 0.0139(7) 0.0265(9) 0.0272(9) 0.0076(7) 0.0023(6) -0.0005(6)
C40 0.0171(7) 0.0191(8) 0.0251(9) 0.0041(7) 0.0065(6) 0.0027(6)
O1 0.0225(6) 0.0184(6) 0.0244(7) 0.0015(5) 0.0026(5) -0.0012(5)
C41 0.0288(9) 0.0230(9) 0.0270(10) -0.0037(8) 0.0064(8) -0.0027(8)
C42 0.0176(8) 0.0204(9) 0.0327(11) 0.0017(8) 0.0036(8) 0.0019(7)
C43 0.0276(9) 0.0294(10) 0.0243(10) -0.0011(8) 0.0050(8) -0.0004(8)
C44 0.0285(11) 0.0306(12) 0.0306(12) -0.0030(10) -0.0038(8) 0.0039(10)
Cl1S 0.031(9) 0.12(2) 0.066(13) -0.048(14) 0.003(8) 0.032(11)
Cl2S 0.044(9) 0.024(7) 0.057(11) 0.000(8) -0.019(8) 0.007(7)

loop_
_atom_type_symbol
_atom_type_description
_atom_type_scat_dispersion_real
_atom_type_scat_dispersion_imag
_atom_type_scat_source
C C 0.0033 0.0016 'International Tables Vol C Tables 4.2.6.8 and 6.1.1.4'
H H 0.0000 0.0000 'International Tables Vol C Tables 4.2.6.8 and 6.1.1.4'
N N 0.0061 0.0033 'International Tables Vol C Tables 4.2.6.8 and 6.1.1.4'
O O 0.0106 0.0060 'International Tables Vol C Tables 4.2.6.8 and 6.1.1.4'
Cl Cl 0.1484 0.1585 'International Tables Vol C Tables 4.2.6.8 and 6.1.1.4'
Cr Cr 0.3209 0.6236 'International Tables Vol C Tables 4.2.6.8 and 6.1.1.4'
Fe Fe 0.3463 0.8444 'International Tables Vol C Tables 4.2.6.8 and 6.1.1.4'

loop_
_geom_angle_atom_site_label_1
_geom_angle_atom_site_label_2
_geom_angle_atom_site_label_3
_geom_angle
N1 Fe1 N10 90.85(14)
N1 Fe1 N7 90.75(14)
N10 Fe1 N7 159.90(17)
N1 Fe1 N4 159.29(17)
N10 Fe1 N4 88.28(13)
N7 Fe1 N4 83.22(13)
N1 Fe1 Cl1 100.53(13)
N10 Fe1 Cl1 97.33(13)
N7 Fe1 Cl1 102.07(13)
N4 Fe1 Cl1 100.10(14)
N1 Fe1 Cr1 81.12(12)
N10 Fe1 Cr1 80.35(12)
N7 Fe1 Cr1 80.11(12)
N4 Fe1 Cr1 78.34(12)
Cl1 Fe1 Cr1 177.21(17)
N8 Cr1 N2 90.30(12)
N8 Cr1 Cr2 95.26(17)
N2 Cr1 Cr2 94.64(17)
N8 Cr1 N5 89.74(12)
N2 Cr1 N5 169.63(17)
Cr2 Cr1 N5 95.68(17)
N8 Cr1 N11 169.25(17)
N2 Cr1 N11 88.62(12)
Cr2 Cr1 N11 95.49(17)
N5 Cr1 N11 89.41(12)
N8 Cr1 Fe1 85.76(12)
N2 Cr1 Fe1 84.23(13)
Cr2 Cr1 Fe1 178.5(2)
N5 Cr1 Fe1 85.44(12)
N11 Cr1 Fe1 83.49(13)
Cr1 Cr2 N12 88.54(16)
Cr1 Cr2 N6 88.41(17)
N12 Cr2 N6 89.96(16)
Cr1 Cr2 N9 88.61(16)
N12 Cr2 N9 177.14(17)
N6 Cr2 N9 89.63(17)
Cr1 Cr2 N3 90.10(16)
N12 Cr2 N3 87.03(16)
N6 Cr2 N3 176.7(2)
N9 Cr2 N3 93.30(16)
Cr1 Cr2 Cl2 179.0(2)
N12 Cr2 Cl2 92.30(13)
N6 Cr2 Cl2 91.11(12)
N9 Cr2 Cl2 90.54(13)
N3 Cr2 Cl2 90.42(13)
N6 Fe1A N12 88.46(17)
N6 Fe1A N9 88.24(17)
N12 Fe1A N9 160.6(2)
N6 Fe1A N3 161.7(2)
N12 Fe1A N3 85.53(17)
N9 Fe1A N3 91.73(17)
N6 Fe1A Cl2 99.48(16)
N12 Fe1A Cl2 100.63(16)
N9 Fe1A Cl2 98.73(16)
N3 Fe1A Cl2 98.58(16)
N6 Fe1A Cr1A 80.26(14)
N12 Fe1A Cr1A 80.09(14)
N9 Fe1A Cr1A 80.55(14)
N3 Fe1A Cr1A 81.71(14)
Cl2 Fe1A Cr1A 179.2(2)
Cr2A Cr1A N11 94.32(18)
Cr2A Cr1A N2 95.09(18)
N11 Cr1A N2 88.88(13)
Cr2A Cr1A N8 95.22(17)
N11 Cr1A N8 170.46(19)
N2 Cr1A N8 90.14(13)
Cr2A Cr1A N5 94.88(18)
N11 Cr1A N5 89.72(13)
N2 Cr1A N5 170.01(19)
N8 Cr1A N5 89.61(13)
Cr2A Cr1A Fe1A 179.7(2)
N11 Cr1A Fe1A 85.48(15)
N2 Cr1A Fe1A 84.67(15)
N8 Cr1A Fe1A 84.98(15)
N5 Cr1A Fe1A 85.36(15)
Cr1A Cr2A N4 87.76(17)
Cr1A Cr2A N7 89.08(17)
N4 Cr2A N7 86.20(16)
Cr1A Cr2A N10 88.62(17)
N4 Cr2A N10 90.89(16)
N7 Cr2A N10 176.4(2)
Cr1A Cr2A N1 88.92(18)
N4 Cr2A N1 176.1(2)
N7 Cr2A N1 91.66(16)
N10 Cr2A N1 91.12(16)
Cr1A Cr2A Cl1 177.4(2)
N4 Cr2A Cl1 92.58(14)
N7 Cr2A Cl1 93.52(13)
N10 Cr2A Cl1 88.80(13)
N1 Cr2A Cl1 90.83(12)
C5 N1 C1 118.46(15)
C5 N1 Fe1 115.78(14)
C1 N1 Fe1 125.30(14)
C5 N1 Cr2A 123.75(15)
C1 N1 Cr2A 116.85(14)
C6 N2 C1 121.14(14)
C6 N2 Cr1 116.31(13)
C1 N2 Cr1 121.49(13)
C6 N2 Cr1A 125.38(14)
C1 N2 Cr1A 113.22(14)
C10 N3 C6 118.54(14)
C10 N3 Cr2 124.55(14)
C6 N3 Cr2 116.89(13)
C10 N3 Fe1A 116.59(15)
C6 N3 Fe1A 124.73(15)
C15 N4 C11 119.31(15)
C15 N4 Cr2A 121.60(15)
C11 N4 Cr2A 118.94(14)
C15 N4 Fe1 114.28(14)
C11 N4 Fe1 126.41(14)
C11 N5 C16 123.23(14)
C11 N5 Cr1A 113.36(14)
C16 N5 Cr1A 123.40(14)
C11 N5 Cr1 121.71(13)
C16 N5 Cr1 114.74(13)
C20 N6 C16 118.97(14)
C20 N6 Cr2 122.40(14)
C16 N6 Cr2 118.62(13)
C20 N6 Fe1A 114.65(15)
C16 N6 Fe1A 126.34(14)
C25 N7 C21 119.18(14)
C25 N7 Cr2A 122.91(14)
C21 N7 Cr2A 117.77(13)
C25 N7 Fe1 114.41(13)
C21 N7 Fe1 126.09(13)
C26 N8 C21 122.39(13)
C26 N8 Cr1 113.58(13)
C21 N8 Cr1 123.94(13)
C26 N8 Cr1A 121.97(13)
C21 N8 Cr1A 115.00(14)
C30 N9 C26 118.77(14)
C30 N9 Cr2 122.93(14)
C26 N9 Cr2 117.81(13)
C30 N9 Fe1A 115.29(14)
C26 N9 Fe1A 125.76(14)
C31 N10 C35 118.88(14)
C31 N10 Cr2A 124.20(15)
C35 N10 Cr2A 116.89(14)
C31 N10 Fe1 116.85(14)
C35 N10 Fe1 124.17(13)
C35 N11 C36 122.54(13)
C35 N11 Cr1A 115.29(14)
C36 N11 Cr1A 122.06(14)
C35 N11 Cr1 123.77(13)
C36 N11 Cr1 113.63(13)
C40 N12 C36 118.70(14)
C40 N12 Cr2 122.52(14)
C36 N12 Cr2 118.39(13)
C40 N12 Fe1A 114.97(15)
C36 N12 Fe1A 126.24(15)
N1 C1 N2 115.16(14)
N1 C1 C2 120.18(15)
N2 C1 C2 124.39(15)
C3 C2 C1 120.19(17)
C3 C2 H2 119.9
C1 C2 H2 119.9
C2 C3 C4 119.31(17)
C2 C3 H3 120.3
C4 C3 H3 120.3
C5 C4 C3 118.12(17)
C5 C4 H4 120.9
C3 C4 H4 120.9
N1 C5 C4 123.69(17)
N1 C5 H5 118.2
C4 C5 H5 118.2
N3 C6 N2 115.42(14)
N3 C6 C7 119.58(15)
N2 C6 C7 124.92(15)
C8 C7 C6 120.84(16)
C8 C7 H7 119.6
C6 C7 H7 119.6
C7 C8 C9 118.98(16)
C7 C8 H8 120.5
C9 C8 H8 120.5
C10 C9 C8 118.11(16)
C10 C9 H9 120.9
C8 C9 H9 120.9
N3 C10 C9 123.78(16)
N3 C10 H10 118.1
C9 C10 H10 118.1
N4 C11 N5 114.14(14)
N4 C11 C12 119.32(15)
N5 C11 C12 126.29(15)
C13 C12 C11 119.95(16)
C13 C12 H12 120.0
C11 C12 H12 120.0
C12 C13 C14 120.00(17)
C12 C13 H13 120.0
C14 C13 H13 120.0
C15 C14 C13 117.80(16)
C15 C14 H14 121.1
C13 C14 H14 121.1
N4 C15 C14 123.38(17)
N4 C15 H15 118.3
C14 C15 H15 118.3
N6 C16 N5 114.61(14)
N6 C16 C17 119.91(14)
N5 C16 C17 125.39(15)
C18 C17 C16 119.76(16)
C18 C17 H17 120.1
C16 C17 H17 120.1
C17 C18 C19 119.90(16)
C17 C18 H18 120.0
C19 C18 H18 120.0
C20 C19 C18 118.07(16)
C20 C19 H19 121.0
C18 C19 H19 121.0
N6 C20 C19 123.31(16)
N6 C20 H20 118.3
C19 C20 H20 118.3
N7 C21 N8 115.24(14)
N7 C21 C22 119.68(14)
N8 C21 C22 125.02(14)
C23 C22 C21 120.16(15)
C23 C22 H22 119.9
C21 C22 H22 119.9
C22 C23 C24 119.46(15)
C22 C23 H23 120.3
C24 C23 H23 120.3
C25 C24 C23 118.16(15)
C25 C24 H24 120.9
C23 C24 H24 120.9
N7 C25 C24 123.31(16)
N7 C25 H25 118.3
C24 C25 H25 118.3
N9 C26 N8 114.90(14)
N9 C26 C27 120.05(14)
N8 C26 C27 124.88(14)
C28 C27 C26 119.70(15)
C28 C27 H27 120.2
C26 C27 H27 120.2
C27 C28 C29 119.88(16)
C27 C28 H28 120.1
C29 C28 H28 120.1
C30 C29 C28 117.90(16)
C30 C29 H29 121.0
C28 C29 H29 121.0
N9 C30 C29 123.64(15)
N9 C30 H30 118.2
C29 C30 H30 118.2
N10 C31 C32 123.42(16)
N10 C31 H31 118.3
C32 C31 H31 118.3
C31 C32 C33 117.89(16)
C31 C32 H32 121.1
C33 C32 H32 121.1
C34 C33 C32 119.90(16)
C34 C33 H33 120.1
C32 C33 H33 120.1
C33 C34 C35 119.91(16)
C33 C34 H34 120.0
C35 C34 H34 120.0
N10 C35 N11 114.62(14)
N10 C35 C34 119.90(14)
N11 C35 C34 125.33(14)
N12 C36 N11 114.84(14)
N12 C36 C37 120.35(14)
N11 C36 C37 124.65(15)
C38 C37 C36 119.53(16)
C38 C37 H37 120.2
C36 C37 H37 120.2
C37 C38 C39 119.74(16)
C37 C38 H38 120.1
C39 C38 H38 120.1
C40 C39 C38 118.20(16)
C40 C39 H39 120.9
C38 C39 H39 120.9
N12 C40 C39 123.45(16)
N12 C40 H40 118.3
C39 C40 H40 118.3
C42 O1 C41 112.22(15)
O1 C41 C43 108.40(16)
O1 C41 H41A 110.0
C43 C41 H41A 110.0
O1 C41 H41B 110.0
C43 C41 H41B 110.0
H41A C41 H41B 108.4
O1 C42 C44 108.86(17)
O1 C42 H42A 109.9
C44 C42 H42A 109.9
O1 C42 H42B 109.9
C44 C42 H42B 109.9
H42A C42 H42B 108.3
Cl2S C1S Cl1S 101.0(17)
Cl2S C1S H1SA 111.6
Cl1S C1S H1SA 111.6
Cl2S C1S H1SB 111.6
Cl1S C1S H1SB 111.6
H1SA C1S H1SB 109.4

loop_
_geom_bond_atom_site_label_1
_geom_bond_atom_site_label_2
_geom_bond_distance
Fe1 N1 2.128(4)
Fe1 N10 2.150(4)
Fe1 N7 2.159(4)
Fe1 N4 2.161(4)
Fe1 Cl1 2.292(3)
Fe1 Cr1 2.707(6)
Cr1 N8 2.031(3)
Cr1 N2 2.031(3)
Cr1 Cr2 2.032(5)
Cr1 N5 2.039(3)
Cr1 N11 2.040(3)
Cr2 N12 2.122(4)
Cr2 N6 2.127(4)
Cr2 N9 2.128(4)
Cr2 N3 2.133(4)
Cr2 Cl2 2.641(3)
Fe1A N6 2.152(5)
Fe1A N12 2.154(5)
Fe1A N9 2.156(5)
Fe1A N3 2.161(5)
Fe1A Cl2 2.331(4)
Fe1A Cr1A 2.702(6)
Cr1A Cr2A 2.025(6)
Cr1A N11 2.030(3)
Cr1A N2 2.031(3)
Cr1A N8 2.036(3)
Cr1A N5 2.037(3)
Cr2A N4 2.084(4)
Cr2A N7 2.115(4)
Cr2A N10 2.130(4)
Cr2A N1 2.139(4)
Cr2A Cl1 2.614(3)
N1 C5 1.350(2)
N1 C1 1.362(2)
N2 C6 1.370(2)
N2 C1 1.375(2)
N3 C10 1.355(2)
N3 C6 1.359(2)
N4 C15 1.350(2)
N4 C11 1.363(2)
N5 C11 1.373(2)
N5 C16 1.377(2)
N6 C20 1.357(2)
N6 C16 1.361(2)
N7 C25 1.356(2)
N7 C21 1.357(2)
N8 C26 1.374(2)
N8 C21 1.3740(19)
N9 C30 1.355(2)
N9 C26 1.360(2)
N10 C31 1.356(2)
N10 C35 1.363(2)
N11 C35 1.368(2)
N11 C36 1.371(2)
N12 C40 1.351(2)
N12 C36 1.363(2)
C1 C2 1.410(2)
C2 C3 1.374(3)
C2 H2 0.9500
C3 C4 1.392(3)
C3 H3 0.9500
C4 C5 1.379(3)
C4 H4 0.9500
C5 H5 0.9500
C6 C7 1.419(2)
C7 C8 1.362(3)
C7 H7 0.9500
C8 C9 1.401(3)
C8 H8 0.9500
C9 C10 1.374(3)
C9 H9 0.9500
C10 H10 0.9500
C11 C12 1.409(2)
C12 C13 1.378(2)
C12 H12 0.9500
C13 C14 1.386(3)
C13 H13 0.9500
C14 C15 1.374(3)
C14 H14 0.9500
C15 H15 0.9500
C16 C17 1.411(2)
C17 C18 1.380(2)
C17 H17 0.9500
C18 C19 1.387(3)
C18 H18 0.9500
C19 C20 1.376(3)
C19 H19 0.9500
C20 H20 0.9500
C21 C22 1.414(2)
C22 C23 1.379(2)
C22 H22 0.9500
C23 C24 1.391(2)
C23 H23 0.9500
C24 C25 1.375(2)
C24 H24 0.9500
C25 H25 0.9500
C26 C27 1.414(2)
C27 C28 1.375(2)
C27 H27 0.9500
C28 C29 1.394(2)
C28 H28 0.9500
C29 C30 1.371(2)
C29 H29 0.9500
C30 H30 0.9500
C31 C32 1.373(2)
C31 H31 0.9500
C32 C33 1.399(3)
C32 H32 0.9500
C33 C34 1.368(2)
C33 H33 0.9500
C34 C35 1.415(2)
C34 H34 0.9500
C36 C37 1.409(2)
C37 C38 1.377(2)
C37 H37 0.9500
C38 C39 1.392(3)
C38 H38 0.9500
C39 C40 1.373(3)
C39 H39 0.9500
C40 H40 0.9500
O1 C42 1.422(2)
O1 C41 1.428(2)
C41 C43 1.499(3)
C41 H41A 0.9900
C41 H41B 0.9900
C42 C44 1.508(3)
C42 H42A 0.9900
C42 H42B 0.9900
C43 H43A 0.9800
C43 H43B 0.9800
C43 H43C 0.9800
C44 H44A 0.9800
C44 H44B 0.9800
C44 H44C 0.9800
Cl1S C1S 1.829(10)
Cl2S C1S 1.825(10)
C1S H1SA 0.9900
C1S H1SB 0.9900

loop_
_geom_torsion_atom_site_label_1
_geom_torsion_atom_site_label_2
_geom_torsion_atom_site_label_3
_geom_torsion_atom_site_label_4
_geom_torsion
N1 Fe1 Cr1 N8 112.55(12)
N10 Fe1 Cr1 N8 -155.06(12)
N7 Fe1 Cr1 N8 20.22(11)
N4 Fe1 Cr1 N8 -64.82(11)
N1 Fe1 Cr1 N2 21.81(11)
N10 Fe1 Cr1 N2 114.21(12)
N7 Fe1 Cr1 N2 -70.51(11)
N4 Fe1 Cr1 N2 -155.56(12)
N1 Fe1 Cr1 N5 -157.38(12)
N10 Fe1 Cr1 N5 -64.98(11)
N7 Fe1 Cr1 N5 110.29(12)
N4 Fe1 Cr1 N5 25.25(11)
N1 Fe1 Cr1 N11 -67.45(11)
N10 Fe1 Cr1 N11 24.95(11)
N7 Fe1 Cr1 N11 -159.78(12)
N4 Fe1 Cr1 N11 115.18(12)
N8 Cr1 Cr2 N12 -158.78(13)
N2 Cr1 Cr2 N12 -68.04(15)
N5 Cr1 Cr2 N12 110.97(14)
N11 Cr1 Cr2 N12 21.01(16)
N8 Cr1 Cr2 N6 111.22(14)
N2 Cr1 Cr2 N6 -158.04(13)
N5 Cr1 Cr2 N6 20.96(16)
N11 Cr1 Cr2 N6 -68.99(15)
N8 Cr1 Cr2 N9 21.56(15)
N2 Cr1 Cr2 N9 112.29(14)
N5 Cr1 Cr2 N9 -68.70(15)
N11 Cr1 Cr2 N9 -158.66(13)
N8 Cr1 Cr2 N3 -71.74(15)
N2 Cr1 Cr2 N3 18.99(16)
N5 Cr1 Cr2 N3 -162.00(13)
N11 Cr1 Cr2 N3 108.04(14)
N6 Fe1A Cr1A N11 -68.92(14)
N12 Fe1A Cr1A N11 21.21(13)
N9 Fe1A Cr1A N11 -158.75(15)
N3 Fe1A Cr1A N11 108.09(14)
N6 Fe1A Cr1A N2 -158.21(15)
N12 Fe1A Cr1A N2 -68.08(14)
N9 Fe1A Cr1A N2 111.96(14)
N3 Fe1A Cr1A N2 18.80(13)
N6 Fe1A Cr1A N8 111.18(14)
N12 Fe1A Cr1A N8 -158.69(15)
N9 Fe1A Cr1A N8 21.35(13)
N3 Fe1A Cr1A N8 -71.81(14)
N6 Fe1A Cr1A N5 21.16(13)
N12 Fe1A Cr1A N5 111.30(14)
N9 Fe1A Cr1A N5 -68.66(14)
N3 Fe1A Cr1A N5 -161.83(15)
N11 Cr1A Cr2A N4 115.01(14)
N2 Cr1A Cr2A N4 -155.73(14)
N8 Cr1A Cr2A N4 -65.13(15)
N5 Cr1A Cr2A N4 24.93(16)
N11 Cr1A Cr2A N7 -158.76(14)
N2 Cr1A Cr2A N7 -69.50(16)
N8 Cr1A Cr2A N7 21.10(16)
N5 Cr1A Cr2A N7 111.16(15)
N11 Cr1A Cr2A N1 -67.07(15)
N2 Cr1A Cr2A N1 22.18(16)
N8 Cr1A Cr2A N1 112.79(14)
N5 Cr1A Cr2A N1 -157.16(14)
